data_4349500
loop_
_publ_author_name
'Liu, Xiao-Ting'
'Jia, Yan-Yuan'
'Zhang, Ying-Hui'
'Ren, Guo-Jian'
'Feng, Rui'
'Zhang, Shi-Yu'
'Zaworotko, Michael J.'
'Bu, Xian-He'

_publ_section_title
;
 A new Co(ii) metal--organic framework with enhanced CO2 adsorption and
 separation performance
;
_journal_issue 12
_journal_name_full 'Inorganic Chemistry Frontiers'
_journal_page_first 1510
_journal_paper_doi 10.1039/C6QI00191B
_journal_volume 3
_journal_year 2016
_chemical_formula_sum 'C54 H35 Co4 N14 O24'
_chemical_formula_weight 1499.68
_space_group_IT_number 33
_space_group_name_Hall 'P 2c -2n'
_space_group_name_H-M_alt 'P n a 21'
_symmetry_cell_setting orthorhombic
_symmetry_space_group_name_H-M 'P n a 21'
_atom_sites_solution_hydrogens geom
_atom_sites_solution_primary direct
_atom_sites_solution_secondary difmap
_audit_creation_method SHELXL-97
_audit_update_record
;
2016-05-25 deposited with the CCDC.
2016-09-20 downloaded from the CCDC.
;
_cell_angle_alpha 90.00
_cell_angle_beta 90.00
_cell_angle_gamma 90.00
_cell_formula_units_Z 4
_cell_length_a 20.8935(7)
_cell_length_b 16.0332(6)
_cell_length_c 28.1694(10)
_cell_measurement_reflns_used 3975
_cell_measurement_temperature 125(2)
_cell_measurement_theta_max 70.3700
_cell_measurement_theta_min 3.1700
_cell_volume 9436.5(6)
_computing_structure_refinement 'SHELXL-97 (Sheldrick, 1997)'
_computing_structure_solution 'SHELXS-97 (Sheldrick, 1990)'
_diffrn_ambient_temperature 125(2)
_diffrn_measured_fraction_theta_full 0.998
_diffrn_measured_fraction_theta_max 0.998
_diffrn_measurement_device_type 'Xcalibur, Eos, Gemini'
_diffrn_radiation_monochromator graphite
_diffrn_radiation_source 'Enhance (Cu) X-ray Source'
_diffrn_radiation_type CuK\a
_diffrn_radiation_wavelength 1.54184
_diffrn_reflns_av_R_equivalents 0.0630
_diffrn_reflns_av_sigmaI/netI 0.1267
_diffrn_reflns_limit_h_max 15
_diffrn_reflns_limit_h_min -24
_diffrn_reflns_limit_k_max 10
_diffrn_reflns_limit_k_min -19
_diffrn_reflns_limit_l_max 30
_diffrn_reflns_limit_l_min -33
_diffrn_reflns_number 23804
_diffrn_reflns_theta_full 67.24
_diffrn_reflns_theta_max 67.24
_diffrn_reflns_theta_min 3.14
_exptl_absorpt_coefficient_mu 5.943
_exptl_absorpt_correction_T_max 0.6811
_exptl_absorpt_correction_T_min 0.6478
_exptl_absorpt_correction_type multi-scan
_exptl_absorpt_process_details sadabs
_exptl_crystal_colour pink
_exptl_crystal_density_diffrn 1.056
_exptl_crystal_density_method 'not measured'
_exptl_crystal_description block
_exptl_crystal_F_000 3028
_exptl_crystal_size_max 0.08
_exptl_crystal_size_mid 0.07
_exptl_crystal_size_min 0.07
_platon_squeeze_details
;
;
_refine_diff_density_max 1.108
_refine_diff_density_min -0.572
_refine_diff_density_rms 0.101
_refine_ls_abs_structure_details 'Flack H D (1983), Acta Cryst. A39, 876-881'
_refine_ls_abs_structure_Flack 0.00
_refine_ls_extinction_method none
_refine_ls_goodness_of_fit_ref 0.988
_refine_ls_hydrogen_treatment constr
_refine_ls_matrix_type full
_refine_ls_number_parameters 867
_refine_ls_number_reflns 13785
_refine_ls_number_restraints 2540
_refine_ls_restrained_S_all 0.934
_refine_ls_R_factor_all 0.1154
_refine_ls_R_factor_gt 0.0877
_refine_ls_shift/su_max 0.000
_refine_ls_shift/su_mean 0.000
_refine_ls_structure_factor_coef Fsqd
_refine_ls_weighting_details 'calc w=1/[\s^2^(Fo^2^)+(0.1390P)^2^+0.0000P] where P=(Fo^2^+2Fc^2^)/3'
_refine_ls_weighting_scheme calc
_refine_ls_wR_factor_gt 0.2256
_refine_ls_wR_factor_ref 0.2467
_reflns_number_gt 8785
_reflns_number_total 13785
_reflns_threshold_expression >2sigma(I)
_cod_data_source_file c6qi00191b2.cif
_cod_data_source_block exp_6742
_cod_original_sg_symbol_H-M Pna21
_cod_database_code 4349500

loop_
_symmetry_equiv_pos_as_xyz
'x, y, z'
'-x, -y, z+1/2'
'-x+1/2, y+1/2, z+1/2'
'x+1/2, -y+1/2, z'

loop_
_atom_site_label
_atom_site_type_symbol
_atom_site_fract_x
_atom_site_fract_y
_atom_site_fract_z
_atom_site_U_iso_or_equiv
_atom_site_adp_type
_atom_site_occupancy
_atom_site_symmetry_multiplicity
_atom_site_calc_flag
_atom_site_refinement_flags
Co1 Co 0.84315(6) -0.75119(9) 0.83513(5) 0.0163(3) Uani 1 1 d U
Co2 Co 0.45832(7) -0.12176(9) 0.86409(5) 0.0170(3) Uani 1 1 d U
Co3 Co 0.77677(7) 0.12198(10) 0.92494(5) 0.0177(3) Uani 1 1 d U
Co4 Co 0.39153(6) 0.75059(9) 0.95422(5) 0.0170(3) Uani 1 1 d U
N1 N 1.0167(5) -0.6741(7) 0.8985(4) 0.058(2) Uani 1 1 d DU
N2 N 0.7963(4) -0.6400(5) 0.8173(3) 0.0212(13) Uani 1 1 d U
C1 C 0.7339(5) -0.6155(6) 0.8191(4) 0.0225(15) Uani 1 1 d U
N4 N 0.6162(4) -0.5152(5) 0.8282(3) 0.0211(12) Uani 1 1 d U
N5 N 0.6139(4) 0.1704(6) 0.6709(3) 0.0339(14) Uani 1 1 d U
N6 N 0.6434(4) 0.2532(5) 0.5242(3) 0.0227(15) Uani 1 1 d U
N7 N 0.6741(4) 0.3248(5) 0.5431(3) 0.0272(15) Uani 1 1 d U
H7 H 0.6915 0.3618 0.5251 0.033 Uiso 1 1 calc R
N8 N 0.6233(4) 0.5181(5) 0.9658(3) 0.0293(13) Uani 1 1 d U
N10 N 0.4398(4) 0.6379(5) 0.9685(3) 0.0210(13) Uani 1 1 d U
N11 N 0.4085(4) 0.5623(5) 0.9722(3) 0.0296(14) Uani 1 1 d U
H11 H 0.3675 0.5580 0.9740 0.036 Uiso 1 1 calc R
N12 N 0.2174(4) 0.6709(5) 0.8969(3) 0.0254(16) Uani 1 1 d U
N13 N 0.6119(4) 0.8437(6) 1.1216(3) 0.0334(14) Uani 1 1 d U
N14 N 0.5622(5) 0.7090(7) 1.2575(4) 0.0498(18) Uani 1 1 d U
H14 H 0.5457 0.6782 1.2793 0.060 Uiso 1 1 calc R
N15 N 0.6161(4) 0.7483(5) 1.2637(3) 0.0254(15) Uani 1 1 d U
O1 O 0.9237(3) -0.6763(5) 0.8569(3) 0.0328(14) Uani 1 1 d U
O2 O 0.6776(4) -0.3996(5) 0.8255(3) 0.0411(18) Uani 1 1 d U
O3 O 0.3975(3) -0.6431(4) 0.8474(2) 0.0165(12) Uani 1 1 d U
O4 O 0.3467(3) -0.5519(4) 0.8936(2) 0.0149(11) Uani 1 1 d U
O5 O 0.4250(3) -0.2476(4) 0.8830(2) 0.0190(11) Uani 1 1 d U
O6 O 0.5114(3) -0.2277(4) 0.8414(3) 0.0249(12) Uani 1 1 d U
O7 O 0.4052(3) -0.1358(4) 0.8007(2) 0.0292(15) Uani 1 1 d U
H7A H 0.3920 -0.0883 0.7915 0.044 Uiso 1 1 d R
H7C H 0.3733 -0.1674 0.8060 0.044 Uiso 1 1 d R
O8 O 0.4542(3) 0.0172(5) 0.7732(3) 0.0377(17) Uani 1 1 d U
O9 O 0.5103(3) -0.0286(4) 0.8328(2) 0.0205(11) Uani 1 1 d U
O10 O 0.6580(4) 0.2964(6) 0.6868(3) 0.060(2) Uani 1 1 d U
O11 O 0.7637(3) 0.1855(4) 0.8109(2) 0.0220(12) Uani 1 1 d U
O12 O 0.7152(3) 0.1126(4) 0.8683(2) 0.0223(11) Uani 1 1 d U
O13 O 0.8343(3) 0.1288(4) 0.9877(2) 0.0331(16) Uani 1 1 d U
H13A H 0.8468 0.0801 0.9951 0.050 Uiso 1 1 d R
H13C H 0.8121 0.1489 1.0102 0.050 Uiso 1 1 d R
O14 O 0.7272(3) 0.2293(4) 0.9506(2) 0.0238(11) Uani 1 1 d U
O15 O 0.8102(3) 0.2473(4) 0.9050(2) 0.0216(11) Uani 1 1 d U
O16 O 0.8878(3) 0.5501(4) 0.8955(2) 0.0255(13) Uani 1 1 d U
O17 O 0.8372(3) 0.6462(4) 0.9400(2) 0.0215(13) Uani 1 1 d U
O18 O 0.5625(4) 0.3991(5) 0.9724(3) 0.0446(18) Uani 1 1 d U
O19 O 0.3127(3) 0.6750(4) 0.9363(2) 0.0245(13) Uani 1 1 d U
O20 O 0.4698(3) 0.8135(4) 0.9788(2) 0.0243(12) Uani 1 1 d U
O21 O 0.5176(3) 0.8899(4) 0.9216(2) 0.0225(12) Uani 1 1 d U
O22 O 0.7210(3) 1.0332(4) 0.9565(3) 0.0237(13) Uani 1 1 d U
O23 O 0.7806(3) 0.9820(4) 1.0164(3) 0.0292(15) Uani 1 1 d U
O24 O 0.5242(5) 0.7607(6) 1.1213(4) 0.071(2) Uani 1 1 d U
N3 N 0.8275(4) -0.5666(5) 0.8111(3) 0.0267(14) Uani 1 1 d U
H3 H 0.8684 -0.5619 0.8090 0.032 Uiso 1 1 calc R
C2 C 0.7875(5) -0.5036(6) 0.8087(3) 0.0229(15) Uani 1 1 d U
H2 H 0.7991 -0.4483 0.8037 0.027 Uiso 1 1 calc R
C3 C 0.7289(4) -0.5302(6) 0.8146(4) 0.0228(14) Uani 1 1 d U
C4 C 0.6715(5) -0.4737(6) 0.8227(3) 0.0230(14) Uani 1 1 d U
C5 C 0.5555(4) -0.4788(6) 0.8363(4) 0.0203(14) Uani 1 1 d U
C6 C 0.5049(4) -0.5386(6) 0.8456(3) 0.0199(13) Uani 1 1 d U
H6 H 0.5126 -0.5956 0.8435 0.024 Uiso 1 1 calc R
C7 C 0.4442(4) -0.5087(5) 0.8578(3) 0.0154(13) Uani 1 1 d DU
C8 C 0.4333(4) -0.4273(6) 0.8640(3) 0.0197(13) Uani 1 1 d U
H8 H 0.3930 -0.4090 0.8733 0.024 Uiso 1 1 calc R
C9 C 0.4837(4) -0.3681(6) 0.8565(3) 0.0180(14) Uani 1 1 d U
C10 C 0.5437(4) -0.3954(6) 0.8414(3) 0.0211(13) Uani 1 1 d U
H10 H 0.5757 -0.3568 0.8347 0.025 Uiso 1 1 calc R
C11 C 0.3905(4) -0.5724(5) 0.8669(3) 0.0167(14) Uani 1 1 d DU
C12 C 0.4720(5) -0.2769(6) 0.8605(4) 0.0228(13) Uani 1 1 d U
C13 C 0.5028(5) 0.0135(6) 0.7964(3) 0.0250(15) Uani 1 1 d U
C14 C 0.5597(5) 0.0604(6) 0.7787(3) 0.0254(14) Uani 1 1 d U
C15 C 0.5604(5) 0.0953(6) 0.7339(3) 0.0253(14) Uani 1 1 d U
H15 H 0.5252 0.0887 0.7141 0.030 Uiso 1 1 calc R
C16 C 0.6126(5) 0.1396(6) 0.7182(3) 0.0250(14) Uani 1 1 d U
C17 C 0.6667(5) 0.1521(6) 0.7488(4) 0.0279(14) Uani 1 1 d U
H17 H 0.7030 0.1797 0.7378 0.033 Uiso 1 1 calc R
C18 C 0.6638(5) 0.1216(6) 0.7961(3) 0.0212(13) Uani 1 1 d U
C19 C 0.6112(4) 0.0762(6) 0.8107(3) 0.0227(13) Uani 1 1 d U
H19 H 0.6093 0.0558 0.8416 0.027 Uiso 1 1 calc R
C20 C 0.7214(5) 0.1415(6) 0.8276(3) 0.0224(14) Uani 1 1 d U
C21 C 0.6389(5) 0.2424(7) 0.6561(4) 0.0335(15) Uani 1 1 d U
C22 C 0.6408(5) 0.2612(7) 0.6078(4) 0.0323(16) Uani 1 1 d U
C23 C 0.6211(5) 0.2176(7) 0.5653(4) 0.0306(16) Uani 1 1 d U
H23 H 0.5958 0.1699 0.5658 0.037 Uiso 1 1 calc R
C24 C 0.6746(5) 0.3312(7) 0.5898(4) 0.0343(16) Uani 1 1 d U
H24 H 0.6934 0.3735 0.6076 0.041 Uiso 1 1 calc R
C25 C 0.7635(4) 0.2776(6) 0.9303(3) 0.0191(12) Uani 1 1 d U
C26 C 0.7536(5) 0.3679(6) 0.9344(3) 0.0201(13) Uani 1 1 d U
C27 C 0.8046(4) 0.4228(6) 0.9261(3) 0.0197(13) Uani 1 1 d U
H27 H 0.8449 0.4030 0.9178 0.024 Uiso 1 1 calc R
C28 C 0.7926(4) 0.5095(6) 0.9309(3) 0.0199(13) Uani 1 1 d U
C29 C 0.7324(4) 0.5384(6) 0.9462(3) 0.0222(13) Uani 1 1 d U
H29 H 0.7257 0.5946 0.9528 0.027 Uiso 1 1 calc R
C30 C 0.6850(4) 0.4829(6) 0.9509(3) 0.0226(13) Uani 1 1 d U
C31 C 0.6956(5) 0.3974(6) 0.9496(3) 0.0232(13) Uani 1 1 d U
H31 H 0.6636 0.3605 0.9589 0.028 Uiso 1 1 calc R
C32 C 0.8445(4) 0.5737(6) 0.9211(3) 0.0189(15) Uani 1 1 d U
C33 C 0.5665(5) 0.4787(6) 0.9725(4) 0.0282(14) Uani 1 1 d U
C34 C 0.5103(4) 0.5303(6) 0.9736(3) 0.0215(14) Uani 1 1 d U
C35 C 0.4487(5) 0.4947(7) 0.9729(4) 0.0286(16) Uani 1 1 d U
H35 H 0.4378 0.4385 0.9729 0.034 Uiso 1 1 calc R
C36 C 0.4996(5) 0.6183(6) 0.9706(3) 0.0224(14) Uani 1 1 d U
H36 H 0.5325 0.6574 0.9703 0.027 Uiso 1 1 calc R
C37 C 0.2578(5) 0.7010(7) 0.9299(4) 0.0323(18) Uani 1 1 d U
H37 H 0.2434 0.7443 0.9491 0.039 Uiso 1 1 calc R
C38 C 0.2323(5) 0.5975(7) 0.8710(4) 0.037(2) Uani 1 1 d U
H38A H 0.2501 0.6125 0.8407 0.056 Uiso 1 1 calc R
H38B H 0.1941 0.5653 0.8662 0.056 Uiso 1 1 calc R
H38C H 0.2629 0.5649 0.8884 0.056 Uiso 1 1 calc R
C39 C 0.1568(6) 0.7118(8) 0.8846(5) 0.049(3) Uani 1 1 d U
H39A H 0.1428 0.7457 0.9107 0.073 Uiso 1 1 calc R
H39B H 0.1250 0.6703 0.8779 0.073 Uiso 1 1 calc R
H39C H 0.1629 0.7463 0.8571 0.073 Uiso 1 1 calc R
C40 C 0.5179(5) 0.8607(6) 0.9625(3) 0.0227(14) Uani 1 1 d U
C41 C 0.5678(5) 0.8805(6) 0.9986(4) 0.0281(14) Uani 1 1 d U
C42 C 0.6208(5) 0.9280(6) 0.9808(3) 0.0250(14) Uani 1 1 d U
H42 H 0.6213 0.9489 0.9500 0.030 Uiso 1 1 calc R
C43 C 0.6697(5) 0.9408(7) 1.0109(4) 0.0282(14) Uani 1 1 d U
C44 C 0.6680(5) 0.9154(6) 1.0568(3) 0.0278(14) Uani 1 1 d U
H44 H 0.7025 0.9268 1.0766 0.033 Uiso 1 1 calc R
C45 C 0.6105(5) 0.8683(7) 1.0763(4) 0.0304(15) Uani 1 1 d U
C46 C 0.5644(5) 0.8526(6) 1.0422(4) 0.0277(14) Uani 1 1 d U
H46 H 0.5291 0.8206 1.0508 0.033 Uiso 1 1 calc R
C47 C 0.5671(5) 0.7951(8) 1.1441(4) 0.0400(16) Uani 1 1 d U
C48 C 0.5786(6) 0.7682(8) 1.1907(4) 0.0415(17) Uani 1 1 d U
C49 C 0.5352(6) 0.7189(8) 1.2172(4) 0.0478(18) Uani 1 1 d U
H49 H 0.4957 0.6983 1.2075 0.057 Uiso 1 1 calc R
C50 C 0.6251(5) 0.7855(8) 1.2263(4) 0.0374(17) Uani 1 1 d U
H50 H 0.6592 0.8219 1.2217 0.045 Uiso 1 1 calc R
C51 C 0.9756(6) -0.7010(9) 0.8689(6) 0.058(2) Uani 1 1 d U
H51 H 0.9883 -0.7494 0.8533 0.070 Uiso 1 1 calc R
C52 C 1.0727(7) -0.7292(10) 0.9000(7) 0.084(4) Uani 1 1 d DU
C53 C 1.0074(8) -0.6042(9) 0.9288(6) 0.087(4) Uani 1 1 d DU
C54 C 0.7284(5) 0.9908(6) 0.9938(3) 0.0247(16) Uani 1 1 d U

loop_
_atom_site_aniso_label
_atom_site_aniso_U_11
_atom_site_aniso_U_22
_atom_site_aniso_U_33
_atom_site_aniso_U_23
_atom_site_aniso_U_13
_atom_site_aniso_U_12
Co1 0.0192(7) 0.0158(8) 0.0138(7) 0.0006(6) 0.0011(6) -0.0001(7)
Co2 0.0185(8) 0.0170(7) 0.0156(7) 0.0014(7) 0.0011(6) -0.0004(6)
Co3 0.0185(8) 0.0184(7) 0.0163(7) 0.0010(7) 0.0011(6) -0.0003(7)
Co4 0.0185(7) 0.0170(8) 0.0154(7) 0.0019(6) -0.0004(6) -0.0006(7)
N1 0.049(5) 0.063(5) 0.063(5) 0.004(4) -0.008(4) 0.003(4)
N2 0.021(3) 0.019(3) 0.023(3) 0.000(3) 0.000(2) -0.003(2)
C1 0.023(3) 0.019(3) 0.025(3) -0.002(3) 0.002(3) -0.002(3)
N4 0.021(2) 0.018(2) 0.024(3) 0.000(2) 0.002(2) -0.001(2)
N5 0.039(3) 0.036(3) 0.027(3) 0.004(2) -0.002(3) -0.004(3)
N6 0.028(3) 0.018(3) 0.023(3) 0.002(3) 0.000(3) -0.008(3)
N7 0.033(3) 0.023(3) 0.025(3) -0.001(3) 0.000(3) -0.004(3)
N8 0.029(3) 0.028(3) 0.031(3) -0.003(3) 0.003(2) 0.001(2)
N10 0.022(3) 0.020(2) 0.021(3) 0.001(2) -0.002(2) -0.002(2)
N11 0.029(3) 0.027(3) 0.033(3) 0.005(3) 0.000(3) -0.002(3)
N12 0.020(3) 0.029(4) 0.027(4) 0.008(3) 0.008(3) -0.008(3)
N13 0.032(3) 0.039(3) 0.030(3) 0.004(3) -0.003(2) -0.003(3)
N14 0.055(4) 0.057(4) 0.037(3) 0.011(3) -0.005(3) -0.009(3)
N15 0.019(3) 0.033(4) 0.024(3) 0.004(3) -0.002(3) -0.002(3)
O1 0.028(3) 0.035(3) 0.035(3) 0.003(3) -0.004(3) -0.001(3)
O2 0.037(4) 0.031(3) 0.055(4) 0.003(3) 0.002(3) 0.002(3)
O3 0.016(3) 0.015(2) 0.019(3) -0.005(2) 0.001(2) -0.005(2)
O4 0.015(3) 0.014(2) 0.016(3) 0.000(2) 0.001(2) -0.007(2)
O5 0.018(2) 0.017(2) 0.022(3) 0.000(2) 0.004(2) -0.002(2)
O6 0.022(2) 0.023(2) 0.030(3) 0.000(2) 0.002(2) 0.000(2)
O7 0.029(3) 0.031(3) 0.028(3) 0.007(3) -0.004(3) 0.000(3)
O8 0.033(3) 0.046(4) 0.034(4) 0.012(3) 0.002(3) -0.002(3)
O9 0.021(3) 0.020(2) 0.020(2) 0.001(2) 0.001(2) -0.006(2)
O10 0.078(5) 0.060(4) 0.041(4) -0.005(4) 0.002(4) -0.007(4)
O11 0.022(2) 0.020(2) 0.023(2) -0.001(2) 0.003(2) -0.002(2)
O12 0.025(2) 0.023(2) 0.018(2) 0.003(2) -0.004(2) 0.000(2)
O13 0.038(4) 0.035(4) 0.027(3) -0.001(3) -0.008(3) 0.007(3)
O14 0.024(2) 0.023(2) 0.024(2) -0.001(2) 0.005(2) 0.003(2)
O15 0.023(2) 0.021(2) 0.021(2) 0.000(2) 0.002(2) -0.001(2)
O16 0.024(3) 0.024(3) 0.028(3) -0.007(3) 0.006(2) -0.005(3)
O17 0.022(3) 0.020(3) 0.023(3) 0.002(2) 0.006(2) -0.006(2)
O18 0.034(4) 0.037(3) 0.063(4) -0.003(4) 0.004(3) -0.003(3)
O19 0.024(3) 0.025(3) 0.024(3) 0.006(2) 0.003(2) -0.004(2)
O20 0.024(2) 0.026(3) 0.023(3) 0.002(2) -0.001(2) -0.003(2)
O21 0.021(3) 0.027(3) 0.020(2) 0.004(2) -0.005(2) -0.002(2)
O22 0.022(3) 0.026(3) 0.023(3) 0.010(3) -0.002(2) -0.005(3)
O23 0.026(3) 0.027(4) 0.034(4) 0.003(3) -0.003(3) -0.001(3)
O24 0.067(5) 0.086(5) 0.059(5) 0.012(4) -0.003(4) -0.020(4)
N3 0.024(3) 0.024(3) 0.032(3) 0.000(3) -0.001(3) 0.001(3)
C2 0.025(3) 0.018(3) 0.026(3) 0.002(3) -0.001(3) 0.001(3)
C3 0.023(3) 0.021(3) 0.024(3) 0.002(3) -0.002(3) 0.003(3)
C4 0.023(3) 0.020(3) 0.025(3) -0.003(3) 0.002(3) -0.001(2)
C5 0.021(3) 0.019(3) 0.021(3) -0.001(3) 0.003(3) -0.001(2)
C6 0.022(3) 0.017(3) 0.021(3) 0.001(2) 0.001(2) -0.003(2)
C7 0.016(2) 0.014(2) 0.016(3) 0.000(2) -0.002(2) -0.006(2)
C8 0.018(3) 0.020(2) 0.021(3) 0.000(2) 0.001(2) -0.003(2)
C9 0.016(3) 0.018(2) 0.020(3) -0.003(3) 0.000(3) -0.005(2)
C10 0.019(3) 0.020(3) 0.023(3) 0.001(2) 0.003(2) -0.005(2)
C11 0.021(3) 0.015(3) 0.014(3) 0.001(3) -0.004(3) -0.002(3)
C12 0.021(3) 0.022(2) 0.026(3) 0.001(3) 0.002(2) -0.003(2)
C13 0.026(3) 0.027(3) 0.023(3) -0.001(3) 0.001(3) -0.003(3)
C14 0.031(3) 0.023(3) 0.022(3) 0.000(3) 0.001(3) -0.004(3)
C15 0.025(3) 0.029(3) 0.021(3) 0.001(3) -0.002(2) -0.005(3)
C16 0.028(3) 0.027(3) 0.020(3) 0.000(2) 0.002(2) -0.006(3)
C17 0.032(3) 0.027(3) 0.025(3) 0.000(3) 0.002(2) -0.001(3)
C18 0.025(3) 0.023(3) 0.016(2) -0.002(2) 0.004(2) -0.001(3)
C19 0.026(3) 0.022(3) 0.021(3) 0.001(2) 0.002(2) -0.001(2)
C20 0.025(3) 0.022(3) 0.020(3) -0.001(2) 0.001(2) 0.003(3)
C21 0.038(3) 0.033(3) 0.029(3) -0.001(3) 0.002(3) -0.004(3)
C22 0.035(3) 0.033(3) 0.029(3) 0.000(3) -0.001(3) -0.006(3)
C23 0.036(3) 0.031(3) 0.025(3) -0.001(3) 0.000(3) -0.006(3)
C24 0.042(4) 0.034(3) 0.027(3) -0.003(3) 0.000(3) -0.005(3)
C25 0.021(3) 0.021(2) 0.016(2) 0.000(2) 0.002(2) -0.003(2)
C26 0.022(3) 0.021(2) 0.017(3) -0.003(3) 0.003(2) -0.001(2)
C27 0.021(3) 0.023(2) 0.015(2) -0.002(2) 0.004(2) -0.004(2)
C28 0.022(3) 0.020(3) 0.017(3) -0.002(3) 0.001(2) -0.002(2)
C29 0.025(3) 0.021(3) 0.020(3) 0.001(3) 0.003(2) -0.003(2)
C30 0.024(3) 0.023(3) 0.021(3) -0.001(3) 0.000(2) -0.002(2)
C31 0.027(3) 0.021(3) 0.021(3) 0.001(2) 0.002(2) -0.004(2)
C32 0.021(3) 0.018(3) 0.018(3) 0.000(3) 0.005(3) -0.004(3)
C33 0.027(3) 0.026(3) 0.032(3) 0.000(3) 0.001(3) -0.002(3)
C34 0.023(3) 0.019(3) 0.022(3) 0.000(3) -0.001(3) -0.005(3)
C35 0.029(3) 0.025(3) 0.032(3) -0.001(3) -0.002(3) -0.002(3)
C36 0.023(3) 0.021(3) 0.024(3) -0.001(3) -0.002(3) -0.002(2)
C37 0.029(3) 0.032(4) 0.036(4) 0.003(3) 0.006(3) -0.002(3)
C38 0.036(5) 0.042(5) 0.035(5) 0.003(4) -0.006(4) -0.010(4)
C39 0.040(5) 0.044(6) 0.061(6) 0.012(5) -0.012(5) -0.011(5)
C40 0.023(3) 0.024(3) 0.021(3) 0.002(3) 0.000(3) -0.001(3)
C41 0.028(3) 0.032(3) 0.024(3) 0.001(3) -0.002(2) -0.002(3)
C42 0.027(3) 0.027(3) 0.021(3) 0.005(3) -0.001(2) 0.000(3)
C43 0.028(3) 0.032(3) 0.025(3) 0.003(3) -0.001(3) -0.001(3)
C44 0.026(3) 0.032(3) 0.025(3) 0.003(3) -0.005(3) -0.002(3)
C45 0.028(3) 0.034(3) 0.030(3) 0.002(3) -0.002(3) 0.000(3)
C46 0.028(3) 0.031(3) 0.024(3) 0.001(3) 0.002(2) -0.003(3)
C47 0.037(3) 0.050(3) 0.034(3) 0.003(3) -0.004(3) -0.004(3)
C48 0.038(3) 0.051(4) 0.035(3) 0.004(3) -0.001(3) -0.005(3)
C49 0.045(4) 0.059(4) 0.040(3) 0.007(3) -0.006(3) -0.012(3)
C50 0.033(3) 0.047(4) 0.032(3) 0.004(3) -0.003(3) -0.005(3)
C51 0.047(4) 0.064(5) 0.064(5) 0.006(4) -0.005(4) -0.002(4)
C52 0.073(7) 0.088(8) 0.091(8) 0.019(7) -0.010(7) 0.019(6)
C53 0.097(8) 0.081(8) 0.083(8) -0.006(6) 0.000(7) 0.006(7)
C54 0.028(3) 0.024(3) 0.022(3) 0.001(3) -0.002(3) -0.001(3)

loop_
_atom_type_symbol
_atom_type_description
_atom_type_scat_dispersion_real
_atom_type_scat_dispersion_imag
_atom_type_scat_source
C C 0.0181 0.0091 'International Tables Vol C Tables 4.2.6.8 and 6.1.1.4'
H H 0.0000 0.0000 'International Tables Vol C Tables 4.2.6.8 and 6.1.1.4'
O O 0.0492 0.0322 'International Tables Vol C Tables 4.2.6.8 and 6.1.1.4'
Co Co -2.3653 3.6143 'International Tables Vol C Tables 4.2.6.8 and 6.1.1.4'
N N 0.0311 0.0180 'International Tables Vol C Tables 4.2.6.8 and 6.1.1.4'

loop_
_geom_angle_atom_site_label_1
_geom_angle_atom_site_label_2
_geom_angle_atom_site_label_3
_geom_angle
_geom_angle_site_symmetry_1
_geom_angle_site_symmetry_3
O11 Co1 O3 95.4(2) 1_545 4_535
O11 Co1 O15 92.3(3) 1_545 1_545
O3 Co1 O15 90.8(2) 4_535 1_545
O11 Co1 N2 87.9(3) 1_545 .
O3 Co1 N2 173.5(3) 4_535 .
O15 Co1 N2 94.7(3) 1_545 .
O11 Co1 O1 175.2(3) 1_545 .
O3 Co1 O1 88.9(3) 4_535 .
O15 Co1 O1 89.8(3) 1_545 .
N2 Co1 O1 87.7(3) . .
O11 Co1 N15 90.4(3) 1_545 3_634
O3 Co1 N15 86.4(3) 4_535 3_634
O15 Co1 N15 176.3(3) 1_545 3_634
N2 Co1 N15 88.0(3) . 3_634
O1 Co1 N15 87.7(3) . 3_634
O9 Co2 O21 87.3(3) . 1_545
O9 Co2 O16 99.0(3) . 4_455
O21 Co2 O16 92.4(3) 1_545 4_455
O9 Co2 O7 89.5(3) . .
O21 Co2 O7 174.4(3) 1_545 .
O16 Co2 O7 92.7(3) 4_455 .
O9 Co2 O6 100.2(3) . .
O21 Co2 O6 89.7(3) 1_545 .
O16 Co2 O6 160.7(3) 4_455 .
O7 Co2 O6 86.2(3) . .
O9 Co2 O5 160.3(2) . .
O21 Co2 O5 94.8(2) 1_545 .
O16 Co2 O5 100.4(2) 4_455 .
O7 Co2 O5 86.6(3) . .
O6 Co2 O5 60.3(2) . .
O9 Co2 C12 130.3(3) . .
O21 Co2 C12 93.1(3) 1_545 .
O16 Co2 C12 130.6(3) 4_455 .
O7 Co2 C12 85.4(3) . .
O6 Co2 C12 30.2(3) . .
O5 Co2 C12 30.2(3) . .
O22 Co3 O4 102.3(3) 1_545 4_545
O22 Co3 O12 86.0(3) 1_545 .
O4 Co3 O12 94.1(3) 4_545 .
O22 Co3 O14 97.9(3) 1_545 .
O4 Co3 O14 159.5(2) 4_545 .
O12 Co3 O14 91.0(3) . .
O22 Co3 O13 89.8(3) 1_545 .
O4 Co3 O13 89.1(3) 4_545 .
O12 Co3 O13 175.2(3) . .
O14 Co3 O13 87.3(3) . .
O22 Co3 O15 158.1(3) 1_545 .
O4 Co3 O15 99.5(2) 4_545 .
O12 Co3 O15 93.8(2) . .
O14 Co3 O15 60.2(2) . .
O13 Co3 O15 89.2(3) . .
O22 Co3 C25 127.0(3) 1_545 .
O4 Co3 C25 130.6(3) 4_545 .
O12 Co3 C25 92.9(3) . .
O14 Co3 C25 29.1(3) . .
O13 Co3 C25 87.8(3) . .
O15 Co3 C25 31.1(3) . .
O20 Co4 O17 96.4(3) . 4_465
O20 Co4 N6 88.5(3) . 2_665
O17 Co4 N6 90.8(3) 4_465 2_665
O20 Co4 O19 172.6(3) . .
O17 Co4 O19 89.1(3) 4_465 .
N6 Co4 O19 86.4(3) 2_665 .
O20 Co4 N10 88.6(3) . .
O17 Co4 N10 174.8(3) 4_465 .
N6 Co4 N10 87.9(3) 2_665 .
O19 Co4 N10 85.8(3) . .
O20 Co4 O5 92.8(3) . 1_565
O17 Co4 O5 89.3(2) 4_465 1_565
N6 Co4 O5 178.6(3) 2_665 1_565
O19 Co4 O5 92.2(2) . 1_565
N10 Co4 O5 92.0(3) . 1_565
C51 N1 C53 124.7(13) . .
C51 N1 C52 110.6(13) . .
C53 N1 C52 124.6(13) . .
N3 N2 C1 102.4(7) . .
N3 N2 Co1 123.0(6) . .
C1 N2 Co1 133.1(7) . .
N2 C1 C3 110.9(9) . .
C4 N4 C5 125.9(8) . .
C21 N5 C16 127.1(9) . .
C23 N6 N7 100.0(8) . .
C23 N6 Co4 131.5(7) . 2_664
N7 N6 Co4 122.1(6) . 2_664
C24 N7 N6 116.1(8) . .
C33 N8 C30 128.9(8) . .
C36 N10 N11 104.0(8) . .
C36 N10 Co4 132.9(7) . .
N11 N10 Co4 122.7(6) . .
C35 N11 N10 113.8(8) . .
C37 N12 C38 121.0(9) . .
C37 N12 C39 122.9(9) . .
C38 N12 C39 116.0(9) . .
C45 N13 C47 126.5(9) . .
C49 N14 N15 116.2(10) . .
C50 N15 N14 104.8(9) . .
C50 N15 Co1 136.8(8) . 3_665
N14 N15 Co1 117.5(7) . 3_665
C51 O1 Co1 126.9(9) . .
C11 O3 Co1 137.8(5) . 4_435
C11 O4 Co3 130.5(5) . 4_445
C12 O5 Co4 136.6(6) . 1_545
C12 O5 Co2 88.5(5) . .
Co4 O5 Co2 110.2(3) 1_545 .
C12 O6 Co2 91.8(6) . .
C13 O9 Co2 133.6(6) . .
C20 O11 Co1 137.6(6) . 1_565
C20 O12 Co3 128.6(6) . .
C25 O14 Co3 93.0(6) . .
C25 O15 Co1 139.4(6) . 1_565
C25 O15 Co3 87.9(5) . .
Co1 O15 Co3 110.8(3) 1_565 .
C32 O16 Co2 127.6(6) . 4
C32 O17 Co4 138.2(6) . 4_565
C37 O19 Co4 124.5(7) . .
C40 O20 Co4 139.9(6) . .
C40 O21 Co2 134.5(6) . 1_565
C54 O22 Co3 131.9(6) . 1_565
C2 N3 N2 111.6(8) . .
C3 C2 N3 109.9(9) . .
C2 C3 C1 105.3(9) . .
C2 C3 C4 124.3(9) . .
C1 C3 C4 129.6(9) . .
O2 C4 N4 125.1(9) . .
O2 C4 C3 121.2(9) . .
N4 C4 C3 113.7(8) . .
C10 C5 N4 125.6(8) . .
C10 C5 C6 119.7(8) . .
N4 C5 C6 114.2(8) . .
C7 C6 C5 118.6(8) . .
C8 C7 C6 121.4(8) . .
C8 C7 C11 120.1(8) . .
C6 C7 C11 118.4(8) . .
C7 C8 C9 120.2(8) . .
C10 C9 C8 119.8(9) . .
C10 C9 C12 118.7(8) . .
C8 C9 C12 121.3(8) . .
C5 C10 C9 120.1(9) . .
O4 C11 O3 126.2(7) . .
O4 C11 C7 117.9(7) . .
O3 C11 C7 115.8(7) . .
O6 C12 O5 119.3(9) . .
O6 C12 C9 118.4(9) . .
O5 C12 C9 122.2(8) . .
O6 C12 Co2 58.0(5) . .
O5 C12 Co2 61.3(5) . .
C9 C12 Co2 176.4(7) . .
O8 C13 O9 125.4(9) . .
O8 C13 C14 117.6(9) . .
O9 C13 C14 116.9(9) . .
C15 C14 C19 119.9(9) . .
C15 C14 C13 121.3(9) . .
C19 C14 C13 118.5(9) . .
C16 C15 C14 120.8(9) . .
C15 C16 N5 119.8(9) . .
C15 C16 C17 120.3(9) . .
N5 C16 C17 119.9(9) . .
C18 C17 C16 118.8(9) . .
C19 C18 C17 119.7(9) . .
C19 C18 C20 124.2(9) . .
C17 C18 C20 116.1(8) . .
C18 C19 C14 120.3(9) . .
O11 C20 O12 129.9(9) . .
O11 C20 C18 117.8(8) . .
O12 C20 C18 112.1(8) . .
O10 C21 N5 119.5(10) . .
O10 C21 C22 120.2(10) . .
N5 C21 C22 120.2(10) . .
C21 C22 C24 122.2(10) . .
C21 C22 C23 134.1(10) . .
C24 C22 C23 103.2(9) . .
N6 C23 C22 113.7(9) . .
N7 C24 C22 106.9(9) . .
O14 C25 O15 118.8(8) . .
O14 C25 C26 120.1(9) . .
O15 C25 C26 121.1(8) . .
O14 C25 Co3 57.9(5) . .
O15 C25 Co3 60.9(4) . .
C26 C25 Co3 178.0(7) . .
C31 C26 C27 120.5(9) . .
C31 C26 C25 119.3(9) . .
C27 C26 C25 120.0(9) . .
C26 C27 C28 117.7(9) . .
C29 C28 C27 120.6(9) . .
C29 C28 C32 118.0(8) . .
C27 C28 C32 121.3(8) . .
C30 C29 C28 118.2(9) . .
C29 C30 C31 122.4(9) . .
C29 C30 N8 114.9(9) . .
C31 C30 N8 121.8(9) . .
C26 C31 C30 119.4(9) . .
O16 C32 O17 127.8(8) . .
O16 C32 C28 115.3(8) . .
O17 C32 C28 116.8(8) . .
O18 C33 N8 121.4(10) . .
O18 C33 C34 121.4(9) . .
N8 C33 C34 116.7(9) . .
C35 C34 C36 104.8(8) . .
C35 C34 C33 120.9(9) . .
C36 C34 C33 133.9(9) . .
N11 C35 C34 103.9(9) . .
N10 C36 C34 113.2(9) . .
O19 C37 N12 124.2(10) . .
O21 C40 O20 121.8(9) . .
O21 C40 C41 123.7(9) . .
O20 C40 C41 114.4(8) . .
C46 C41 C42 123.5(10) . .
C46 C41 C40 121.9(10) . .
C42 C41 C40 114.5(9) . .
C43 C42 C41 116.6(9) . .
C42 C43 C44 122.4(10) . .
C42 C43 C54 119.2(9) . .
C44 C43 C54 118.3(9) . .
C43 C44 C45 120.9(9) . .
N13 C45 C46 128.5(10) . .
N13 C45 C44 118.4(9) . .
C46 C45 C44 113.0(9) . .
C41 C46 C45 123.3(10) . .
O24 C47 N13 120.7(11) . .
O24 C47 C48 118.3(11) . .
N13 C47 C48 119.3(10) . .
C47 C48 C49 123.8(11) . .
C47 C48 C50 135.8(11) . .
C49 C48 C50 99.9(10) . .
N14 C49 C48 104.8(11) . .
N15 C50 C48 113.9(11) . .
O1 C51 N1 132.9(15) . .
O22 C54 O23 125.6(9) . .
O22 C54 C43 116.3(8) . .
O23 C54 C43 118.0(9) . .

loop_
_geom_bond_atom_site_label_1
_geom_bond_atom_site_label_2
_geom_bond_distance
_geom_bond_site_symmetry_2
Co1 O11 2.061(6) 1_545
Co1 O3 2.070(6) 4_535
Co1 O15 2.086(7) 1_545
Co1 N2 2.095(8) .
Co1 O1 2.156(7) .
Co1 N15 2.186(9) 3_634
Co2 O9 2.046(6) .
Co2 O21 2.048(6) 1_545
Co2 O16 2.068(7) 4_455
Co2 O7 2.114(7) .
Co2 O6 2.127(7) .
Co2 O5 2.200(6) .
Co2 C12 2.507(10) .
Co3 O22 2.044(6) 1_545
Co3 O4 2.044(6) 4_545
Co3 O12 2.054(6) .
Co3 O14 2.133(7) .
Co3 O13 2.140(7) .
Co3 O15 2.200(6) .
Co3 C25 2.515(10) .
Co4 O20 2.041(7) .
Co4 O17 2.046(7) 4_465
Co4 N6 2.103(9) 2_665
Co4 O19 2.108(7) .
Co4 N10 2.108(8) .
Co4 O5 2.125(6) 1_565
N1 C51 1.274(16) .
N1 C53 1.421(9) .
N1 C52 1.467(9) .
N2 N3 1.357(10) .
N2 C1 1.362(12) .
C1 C3 1.379(12) .
N4 C4 1.341(12) .
N4 C5 1.415(11) .
N5 C21 1.334(13) .
N5 C16 1.421(12) .
N6 C23 1.372(13) .
N6 N7 1.419(10) .
N6 Co4 2.103(9) 2_664
N7 C24 1.321(12) .
N8 C33 1.356(12) .
N8 C30 1.469(12) .
N10 C36 1.290(12) .
N10 N11 1.382(10) .
N11 C35 1.371(12) .
N12 C37 1.346(13) .
N12 C38 1.420(13) .
N12 C39 1.468(13) .
N13 C45 1.337(13) .
N13 C47 1.372(14) .
N14 C49 1.277(15) .
N14 N15 1.300(12) .
N15 C50 1.224(14) .
N15 Co1 2.186(9) 3_665
O1 C51 1.203(14) .
O2 C4 1.197(11) .
O3 C11 1.268(10) .
O3 Co1 2.070(6) 4_435
O4 C11 1.228(10) .
O4 Co3 2.044(6) 4_445
O5 C12 1.261(11) .
O5 Co4 2.125(6) 1_545
O6 C12 1.260(11) .
O8 C13 1.210(12) .
O9 C13 1.236(11) .
O10 C21 1.287(13) .
O11 C20 1.225(11) .
O11 Co1 2.061(6) 1_565
O12 C20 1.244(11) .
O14 C25 1.226(11) .
O15 C25 1.301(11) .
O15 Co1 2.086(7) 1_565
O16 C32 1.216(11) .
O16 Co2 2.068(7) 4
O17 C32 1.289(11) .
O17 Co4 2.046(7) 4_565
O18 C33 1.280(12) .
O19 C37 1.233(12) .
O20 C40 1.339(11) .
O21 C40 1.245(12) .
O21 Co2 2.048(6) 1_565
O22 C54 1.262(12) .
O22 Co3 2.044(6) 1_565
O23 C54 1.270(11) .
O24 C47 1.233(14) .
N3 C2 1.313(12) .
C2 C3 1.307(13) .
C3 C4 1.520(12) .
C5 C10 1.367(12) .
C5 C6 1.452(12) .
C6 C7 1.398(12) .
C7 C8 1.337(12) .
C7 C11 1.539(7) .
C8 C9 1.434(12) .
C9 C10 1.394(12) .
C9 C12 1.485(12) .
C13 C14 1.492(14) .
C14 C15 1.381(13) .
C14 C19 1.427(14) .
C15 C16 1.373(13) .
C16 C17 1.435(13) .
C17 C18 1.420(13) .
C18 C19 1.383(13) .
C18 C20 1.528(13) .
C21 C22 1.395(15) .
C22 C24 1.420(14) .
C22 C23 1.445(15) .
C25 C26 1.466(12) .
C26 C31 1.370(13) .
C26 C27 1.401(13) .
C27 C28 1.420(13) .
C28 C29 1.409(12) .
C28 C32 1.520(12) .
C29 C30 1.338(12) .
C30 C31 1.389(13) .
C33 C34 1.437(13) .
C34 C35 1.409(13) .
C34 C36 1.430(12) .
C40 C41 1.491(13) .
C41 C46 1.310(14) .
C41 C42 1.434(13) .
C42 C43 1.343(14) .
C43 C44 1.355(14) .
C43 C54 1.541(14) .
C44 C45 1.521(14) .
C45 C46 1.383(14) .
C47 C48 1.403(15) .
C48 C49 1.416(16) .
C48 C50 1.425(15) .

loop_
_platon_squeeze_void_nr
_platon_squeeze_void_average_x
_platon_squeeze_void_average_y
_platon_squeeze_void_average_z
_platon_squeeze_void_volume
_platon_squeeze_void_count_electrons
_platon_squeeze_void_content
1 0.567 -0.250 -0.142 2134 1253 ' '
2 0.182 0.250 0.358 2134 1253 ' '
3 0.088 0.205 0.709 18 9 ' '
4 0.588 0.295 0.709 17 8 ' '
5 0.412 0.705 0.209 17 9 ' '
6 0.912 0.795 0.209 17 8 ' '
